data_4337269
loop_
_publ_author_name
'Zampakou, Marianthi'
'Rizeq, Natalia'
'Tangoulis, Vassilis'
'Papadopoulos, Athanasios N.'
'Perdih, Franc'
'Turel, Iztok'
'Psomas, George'

_publ_section_title
;
 Manganese(II) Complexes with the Non-steroidal Anti-Inflammatory Drug
 Tolfenamic Acid: Structure and Biological Perspectives.
;
_journal_issue 4
_journal_name_full 'Inorganic chemistry'
_journal_page_first 2040
_journal_page_last 2052
_journal_paper_doi 10.1021/ic4025487
_journal_volume 53
_journal_year 2014
_chemical_formula_moiety 'C34 H36 Cl2 Mn N4 O6'
_chemical_formula_sum 'C34 H36 Cl2 Mn N4 O6'
_chemical_formula_weight 722.51
_chemical_name_common
;        
catena-bis(dimethylformamide-O)-bis(\m~2~tolfenamato-O,O')-manganese(II)
;
_chemical_name_systematic
;
catena-bis(dimethylformamide-O)-bis(\m~2~-2-[(3-chloro-2-methylphenyl)amino]benzoato-O,O')-manganese(II) 
;
_space_group_IT_number 13
_symmetry_cell_setting monoclinic
_symmetry_space_group_name_Hall '-P 2yac'
_symmetry_space_group_name_H-M 'P 1 2/n 1'
_atom_sites_solution_hydrogens geom
_atom_sites_solution_primary direct
_atom_sites_solution_secondary difmap
_audit_creation_method SHELXL-97
_cell_angle_alpha 90.00
_cell_angle_beta 94.540(2)
_cell_angle_gamma 90.00
_cell_formula_units_Z 4
_cell_length_a 17.5013(3)
_cell_length_b 8.3208(2)
_cell_length_c 23.4388(4)
_cell_measurement_reflns_used 8222
_cell_measurement_temperature 150(2)
_cell_measurement_theta_max 30.4120
_cell_measurement_theta_min 2.7958
_cell_volume 3402.56(12)
_computing_cell_refinement 'CrysAlis PRO (Agilent, 2011)'
_computing_data_collection 'CrysAlis PRO (Agilent, 2011)'
_computing_data_reduction 'CrysAlis PRO (Agilent, 2011)'
_computing_structure_refinement 'SHELXL-97 (Sheldrick, 2008)'
_diffrn_ambient_temperature 150(2)
_diffrn_detector_area_resol_mean 10.4933
_diffrn_measured_fraction_theta_full 0.998
_diffrn_measured_fraction_theta_max 0.998
_diffrn_measurement_device_type 'SuperNova, Dual, Cu at zero, Atlas'
_diffrn_measurement_method '\w scans'
_diffrn_radiation_monochromator Mirror
_diffrn_radiation_source 'SuperNova (Mo) X-ray Source'
_diffrn_radiation_type MoK\a
_diffrn_radiation_wavelength 0.71073
_diffrn_reflns_av_R_equivalents 0.0276
_diffrn_reflns_av_sigmaI/netI 0.0433
_diffrn_reflns_limit_h_max 17
_diffrn_reflns_limit_h_min -22
_diffrn_reflns_limit_k_max 10
_diffrn_reflns_limit_k_min -7
_diffrn_reflns_limit_l_max 30
_diffrn_reflns_limit_l_min -28
_diffrn_reflns_number 17982
_diffrn_reflns_theta_full 27.48
_diffrn_reflns_theta_max 27.48
_diffrn_reflns_theta_min 2.80
_exptl_absorpt_coefficient_mu 0.595
_exptl_absorpt_correction_T_max 0.9429
_exptl_absorpt_correction_T_min 0.7166
_exptl_absorpt_correction_type multi-scan
_exptl_absorpt_process_details '(CrysAlis PRO; Agilent, 2011)'
_exptl_crystal_colour colorless
_exptl_crystal_density_diffrn 1.410
_exptl_crystal_density_method 'not measured'
_exptl_crystal_description needle
_exptl_crystal_F_000 1500
_exptl_crystal_size_max 0.60
_exptl_crystal_size_mid 0.20
_exptl_crystal_size_min 0.10
_refine_diff_density_max 0.462
_refine_diff_density_min -0.481
_refine_diff_density_rms 0.056
_refine_ls_extinction_method none
_refine_ls_goodness_of_fit_ref 1.034
_refine_ls_hydrogen_treatment constr
_refine_ls_matrix_type full
_refine_ls_number_parameters 432
_refine_ls_number_reflns 7795
_refine_ls_number_restraints 0
_refine_ls_restrained_S_all 1.034
_refine_ls_R_factor_all 0.0550
_refine_ls_R_factor_gt 0.0381
_refine_ls_shift/su_max 0.001
_refine_ls_shift/su_mean 0.000
_refine_ls_structure_factor_coef Fsqd
_refine_ls_weighting_details 'calc w=1/[\s^2^(Fo^2^)+(0.0328P)^2^+1.3888P] where P=(Fo^2^+2Fc^2^)/3'
_refine_ls_weighting_scheme calc
_refine_ls_wR_factor_gt 0.0807
_refine_ls_wR_factor_ref 0.0869
_reflns_number_gt 6104
_reflns_number_total 7795
_reflns_threshold_expression >2\s(I)
_cod_data_source_file ic4025487_si_005.cif
_cod_data_source_block mo500
_cod_original_sg_symbol_H-M 'P 2/n'
_cod_database_code 4337269

loop_
_symmetry_equiv_pos_as_xyz
'x, y, z'
'-x+1/2, y, -z+1/2'
'-x, -y, -z'
'x-1/2, -y, z-1/2'

loop_
_atom_site_label
_atom_site_type_symbol
_atom_site_fract_x
_atom_site_fract_y
_atom_site_fract_z
_atom_site_U_iso_or_equiv
_atom_site_adp_type
_atom_site_occupancy
_atom_site_symmetry_multiplicity
_atom_site_calc_flag
_atom_site_refinement_flags
Mn1 Mn 0.454577(14) 0.24909(3) 0.522010(11) 0.01443(7) Uani 1 1 d .
Cl1 Cl -0.04052(3) 0.28824(7) 0.44695(2) 0.03517(14) Uani 1 1 d .
Cl2 Cl 0.39771(3) 0.19947(7) 0.88663(2) 0.03597(14) Uani 1 1 d .
O1 O 0.38062(7) 0.07050(16) 0.48183(5) 0.0235(3) Uani 1 1 d .
O2 O 0.44476(8) -0.13112(19) 0.44751(7) 0.0389(4) Uani 1 1 d .
O3 O 0.49479(8) 0.43366(16) 0.58016(5) 0.0269(3) Uani 1 1 d .
O4 O 0.50721(7) 0.69267(16) 0.55988(5) 0.0228(3) Uani 1 1 d .
O5 O 0.35116(8) 0.39603(18) 0.50535(7) 0.0334(4) Uani 1 1 d .
O6 O 0.40194(8) 0.15756(17) 0.60057(6) 0.0294(3) Uani 1 1 d .
N1 N 0.24478(8) 0.14880(19) 0.43191(6) 0.0198(3) Uani 1 1 d .
H1 H 0.2795 0.1646 0.4606 0.024 Uiso 1 1 calc R
N2 N 0.49577(9) 0.3670(2) 0.69285(6) 0.0234(4) Uani 1 1 d .
H2 H 0.4662 0.3586 0.6608 0.028 Uiso 1 1 calc R
N3 N 0.27237(8) 0.58783(19) 0.53504(7) 0.0219(3) Uani 1 1 d .
N4 N 0.35786(9) -0.0510(2) 0.65027(7) 0.0273(4) Uani 1 1 d .
C1 C 0.38670(9) -0.0448(2) 0.44819(7) 0.0159(4) Uani 1 1 d .
C2 C 0.32069(9) -0.0803(2) 0.40470(7) 0.0141(4) Uani 1 1 d .
C3 C 0.32704(10) -0.2131(2) 0.36928(7) 0.0173(4) Uani 1 1 d .
H3 H 0.3710 -0.2800 0.3750 0.021 Uiso 1 1 calc R
C4 C 0.27138(10) -0.2510(2) 0.32599(8) 0.0204(4) Uani 1 1 d .
H4 H 0.2765 -0.3430 0.3026 0.024 Uiso 1 1 calc R
C5 C 0.20795(10) -0.1513(2) 0.31760(8) 0.0195(4) Uani 1 1 d .
H5 H 0.1700 -0.1738 0.2874 0.023 Uiso 1 1 calc R
C6 C 0.19906(9) -0.0202(2) 0.35236(7) 0.0175(4) Uani 1 1 d .
H6 H 0.1549 0.0456 0.3459 0.021 Uiso 1 1 calc R
C7 C 0.25437(9) 0.0179(2) 0.39735(7) 0.0146(4) Uani 1 1 d .
C8 C 0.18359(9) 0.2603(2) 0.42509(7) 0.0169(4) Uani 1 1 d .
C9 C 0.19932(10) 0.4166(2) 0.40918(8) 0.0206(4) Uani 1 1 d .
H9 H 0.2496 0.4440 0.4000 0.025 Uiso 1 1 calc R
C10 C 0.14270(11) 0.5330(2) 0.40656(8) 0.0249(4) Uani 1 1 d .
H10 H 0.1545 0.6404 0.3968 0.030 Uiso 1 1 calc R
C11 C 0.06878(11) 0.4925(3) 0.41818(8) 0.0253(4) Uani 1 1 d .
H11 H 0.0293 0.5710 0.4161 0.030 Uiso 1 1 calc R
C12 C 0.05376(10) 0.3356(2) 0.43277(8) 0.0216(4) Uani 1 1 d .
C13 C 0.10931(10) 0.2151(2) 0.43793(7) 0.0179(4) Uani 1 1 d .
C14 C 0.09204(11) 0.0496(2) 0.45867(9) 0.0250(4) Uani 1 1 d .
H14A H 0.0613 0.0574 0.4917 0.037 Uiso 1 1 calc R
H14B H 0.1401 -0.0064 0.4699 0.037 Uiso 1 1 calc R
H14C H 0.0634 -0.0103 0.4280 0.037 Uiso 1 1 calc R
C15 C 0.51617(9) 0.5732(2) 0.59280(7) 0.0166(4) Uani 1 1 d .
C16 C 0.55600(9) 0.5992(2) 0.65158(7) 0.0154(4) Uani 1 1 d .
C17 C 0.60747(10) 0.7262(2) 0.65838(8) 0.0193(4) Uani 1 1 d .
H17 H 0.6126 0.7974 0.6272 0.023 Uiso 1 1 calc R
C18 C 0.65167(10) 0.7521(2) 0.70934(8) 0.0226(4) Uani 1 1 d .
H18 H 0.6870 0.8388 0.7130 0.027 Uiso 1 1 calc R
C19 C 0.64313(10) 0.6491(2) 0.75462(8) 0.0216(4) Uani 1 1 d .
H19 H 0.6732 0.6651 0.7897 0.026 Uiso 1 1 calc R
C20 C 0.59157(10) 0.5232(2) 0.74963(8) 0.0193(4) Uani 1 1 d .
H20 H 0.5861 0.4550 0.7816 0.023 Uiso 1 1 calc R
C21 C 0.54717(10) 0.4942(2) 0.69817(7) 0.0165(4) Uani 1 1 d .
C22 C 0.48803(10) 0.2502(2) 0.73587(8) 0.0198(4) Uani 1 1 d .
C23 C 0.51507(10) 0.0959(2) 0.72717(8) 0.0217(4) Uani 1 1 d .
H23 H 0.5409 0.0732 0.6939 0.026 Uiso 1 1 calc R
C24 C 0.50486(11) -0.0246(3) 0.76623(9) 0.0258(4) Uani 1 1 d .
H24 H 0.5225 -0.1303 0.7594 0.031 Uiso 1 1 calc R
C25 C 0.46883(11) 0.0086(2) 0.81544(9) 0.0256(4) Uani 1 1 d .
H25 H 0.4619 -0.0732 0.8428 0.031 Uiso 1 1 calc R
C26 C 0.44317(10) 0.1631(3) 0.82379(8) 0.0228(4) Uani 1 1 d .
C27 C 0.45028(10) 0.2876(2) 0.78508(8) 0.0207(4) Uani 1 1 d .
C28 C 0.41677(12) 0.4516(3) 0.79339(9) 0.0311(5) Uani 1 1 d .
H28A H 0.3667 0.4406 0.8089 0.047 Uiso 1 1 calc R
H28B H 0.4106 0.5075 0.7565 0.047 Uiso 1 1 calc R
H28C H 0.4512 0.5135 0.8201 0.047 Uiso 1 1 calc R
C29 C 0.33396(10) 0.5389(3) 0.51048(8) 0.0251(4) Uani 1 1 d .
H29 H 0.3666 0.6179 0.4961 0.030 Uiso 1 1 calc R
C30 C 0.24735(12) 0.7544(2) 0.53252(9) 0.0294(5) Uani 1 1 d .
H30A H 0.2884 0.8219 0.5195 0.044 Uiso 1 1 calc R
H30B H 0.2351 0.7894 0.5707 0.044 Uiso 1 1 calc R
H30C H 0.2017 0.7642 0.5057 0.044 Uiso 1 1 calc R
C31 C 0.22178(12) 0.4717(3) 0.55895(10) 0.0337(5) Uani 1 1 d .
H31A H 0.1744 0.4624 0.5339 0.051 Uiso 1 1 calc R
H31B H 0.2095 0.5074 0.5970 0.051 Uiso 1 1 calc R
H31C H 0.2473 0.3668 0.5621 0.051 Uiso 1 1 calc R
C32 C 0.40073(11) 0.0127(3) 0.61210(8) 0.0268(5) Uani 1 1 d .
H32 H 0.4325 -0.0571 0.5924 0.032 Uiso 1 1 calc R
C34 C 0.30948(13) 0.0501(3) 0.68283(10) 0.0421(6) Uani 1 1 d .
H34A H 0.3093 0.1598 0.6676 0.063 Uiso 1 1 calc R
H34B H 0.3294 0.0510 0.7231 0.063 Uiso 1 1 calc R
H34C H 0.2571 0.0076 0.6797 0.063 Uiso 1 1 calc R
C35 C 0.36348(14) -0.2198(3) 0.66550(11) 0.0410(6) Uani 1 1 d .
H35A H 0.3958 -0.2752 0.6394 0.062 Uiso 1 1 calc R
H35B H 0.3122 -0.2678 0.6625 0.062 Uiso 1 1 calc R
H35C H 0.3862 -0.2303 0.7049 0.062 Uiso 1 1 calc R

loop_
_atom_site_aniso_label
_atom_site_aniso_U_11
_atom_site_aniso_U_22
_atom_site_aniso_U_33
_atom_site_aniso_U_23
_atom_site_aniso_U_13
_atom_site_aniso_U_12
Mn1 0.01341(12) 0.01785(15) 0.01161(13) -0.00118(12) -0.00165(9) 0.00124(11)
Cl1 0.0175(2) 0.0452(3) 0.0438(3) -0.0056(3) 0.0090(2) 0.0059(2)
Cl2 0.0433(3) 0.0430(3) 0.0236(3) 0.0044(2) 0.0150(2) -0.0005(3)
O1 0.0190(6) 0.0277(8) 0.0228(7) -0.0082(6) -0.0046(5) 0.0006(6)
O2 0.0283(8) 0.0376(9) 0.0471(10) -0.0153(8) -0.0197(7) 0.0164(7)
O3 0.0423(8) 0.0207(8) 0.0166(7) -0.0025(6) -0.0048(6) -0.0067(6)
O4 0.0306(7) 0.0229(7) 0.0147(6) 0.0020(6) 0.0014(5) 0.0008(6)
O5 0.0236(7) 0.0289(9) 0.0460(9) -0.0110(7) -0.0080(6) 0.0092(6)
O6 0.0406(8) 0.0271(9) 0.0210(7) -0.0013(6) 0.0060(6) -0.0097(7)
N1 0.0149(7) 0.0235(9) 0.0201(8) -0.0062(7) -0.0034(6) 0.0032(6)
N2 0.0303(9) 0.0243(9) 0.0148(8) 0.0036(7) -0.0028(6) -0.0094(7)
N3 0.0209(8) 0.0200(9) 0.0249(8) 0.0022(7) 0.0036(6) 0.0026(7)
N4 0.0286(9) 0.0286(10) 0.0250(9) 0.0030(8) 0.0044(7) -0.0038(7)
C1 0.0160(8) 0.0175(10) 0.0142(8) 0.0053(8) 0.0017(7) -0.0017(7)
C2 0.0138(8) 0.0171(9) 0.0114(8) 0.0028(7) 0.0020(6) -0.0024(7)
C3 0.0157(8) 0.0179(10) 0.0184(9) 0.0030(8) 0.0028(7) 0.0014(7)
C4 0.0232(9) 0.0197(10) 0.0184(9) -0.0038(8) 0.0022(7) -0.0009(8)
C5 0.0176(8) 0.0250(11) 0.0152(9) -0.0010(8) -0.0034(7) -0.0031(8)
C6 0.0136(8) 0.0210(10) 0.0176(9) 0.0018(8) 0.0002(7) 0.0010(7)
C7 0.0136(8) 0.0166(9) 0.0140(8) 0.0009(7) 0.0032(6) -0.0012(7)
C8 0.0165(8) 0.0211(10) 0.0128(8) -0.0036(8) -0.0005(6) 0.0035(7)
C9 0.0219(9) 0.0248(11) 0.0150(9) -0.0014(8) 0.0014(7) -0.0012(8)
C10 0.0353(11) 0.0194(11) 0.0198(10) 0.0010(9) -0.0002(8) 0.0021(9)
C11 0.0267(10) 0.0267(12) 0.0221(10) -0.0023(9) -0.0015(8) 0.0118(9)
C12 0.0171(8) 0.0304(12) 0.0175(9) -0.0050(9) 0.0031(7) 0.0036(8)
C13 0.0179(8) 0.0216(10) 0.0140(8) -0.0018(8) 0.0012(7) 0.0015(7)
C14 0.0223(9) 0.0258(11) 0.0274(10) 0.0038(9) 0.0057(8) 0.0012(8)
C15 0.0155(8) 0.0214(10) 0.0133(8) -0.0011(8) 0.0046(7) 0.0011(7)
C16 0.0167(8) 0.0168(10) 0.0129(8) -0.0020(8) 0.0024(6) 0.0020(7)
C17 0.0212(9) 0.0205(11) 0.0166(9) 0.0018(8) 0.0034(7) -0.0008(8)
C18 0.0222(9) 0.0216(10) 0.0237(10) -0.0009(9) 0.0002(7) -0.0052(8)
C19 0.0228(9) 0.0261(11) 0.0152(9) -0.0045(8) -0.0025(7) 0.0002(8)
C20 0.0243(9) 0.0198(10) 0.0136(9) 0.0022(8) 0.0003(7) 0.0018(8)
C21 0.0184(8) 0.0161(10) 0.0151(8) -0.0016(8) 0.0019(7) 0.0012(7)
C22 0.0217(9) 0.0208(10) 0.0163(9) 0.0019(8) -0.0018(7) -0.0070(8)
C23 0.0207(9) 0.0252(11) 0.0195(9) -0.0005(9) 0.0024(7) -0.0012(8)
C24 0.0256(10) 0.0211(11) 0.0303(11) 0.0014(9) 0.0001(8) 0.0013(8)
C25 0.0266(10) 0.0256(11) 0.0242(10) 0.0096(9) 0.0008(8) -0.0023(9)
C26 0.0217(9) 0.0301(12) 0.0172(9) 0.0019(9) 0.0045(7) -0.0018(8)
C27 0.0232(9) 0.0209(11) 0.0176(9) 0.0012(8) 0.0000(7) -0.0012(8)
C28 0.0399(12) 0.0263(12) 0.0279(11) 0.0018(10) 0.0075(9) 0.0058(10)
C29 0.0175(9) 0.0294(12) 0.0276(11) -0.0049(9) -0.0028(8) 0.0022(8)
C30 0.0322(11) 0.0231(11) 0.0338(11) 0.0020(10) 0.0077(9) 0.0065(9)
C31 0.0382(12) 0.0302(13) 0.0345(12) 0.0040(10) 0.0150(10) -0.0029(10)
C32 0.0254(10) 0.0327(13) 0.0221(10) -0.0033(9) 0.0015(8) -0.0053(9)
C34 0.0420(13) 0.0477(15) 0.0390(13) 0.0012(12) 0.0179(11) 0.0009(11)
C35 0.0440(13) 0.0351(14) 0.0438(14) 0.0123(11) 0.0027(11) -0.0065(11)

loop_
_atom_type_symbol
_atom_type_description
_atom_type_scat_dispersion_real
_atom_type_scat_dispersion_imag
_atom_type_scat_source
C C 0.0033 0.0016 'International Tables Vol C Tables 4.2.6.8 and 6.1.1.4'
H H 0.0000 0.0000 'International Tables Vol C Tables 4.2.6.8 and 6.1.1.4'
N N 0.0061 0.0033 'International Tables Vol C Tables 4.2.6.8 and 6.1.1.4'
O O 0.0106 0.0060 'International Tables Vol C Tables 4.2.6.8 and 6.1.1.4'
Cl Cl 0.1484 0.1585 'International Tables Vol C Tables 4.2.6.8 and 6.1.1.4'
Mn Mn 0.3368 0.7283 'International Tables Vol C Tables 4.2.6.8 and 6.1.1.4'

loop_
_geom_angle_atom_site_label_1
_geom_angle_atom_site_label_2
_geom_angle_atom_site_label_3
_geom_angle
_geom_angle_site_symmetry_1
_geom_angle_site_symmetry_3
O2 Mn1 O3 83.88(6) 3_656 .
O2 Mn1 O4 95.63(6) 3_656 3_666
O3 Mn1 O4 107.42(5) . 3_666
O2 Mn1 O1 106.75(6) 3_656 .
O3 Mn1 O1 159.69(5) . .
O4 Mn1 O1 89.06(5) 3_666 .
O2 Mn1 O5 169.37(6) 3_656 .
O3 Mn1 O5 86.47(5) . .
O4 Mn1 O5 91.50(6) 3_666 .
O1 Mn1 O5 81.19(5) . .
O2 Mn1 O6 87.14(6) 3_656 .
O3 Mn1 O6 81.78(5) . .
O4 Mn1 O6 170.60(5) 3_666 .
O1 Mn1 O6 81.54(5) . .
O5 Mn1 O6 87.07(6) . .
C1 O1 Mn1 136.97(11) . .
C1 O2 Mn1 158.72(14) . 3_656
C15 O3 Mn1 153.88(12) . .
C15 O4 Mn1 134.09(11) . 3_666
C29 O5 Mn1 136.35(13) . .
C32 O6 Mn1 121.54(13) . .
C7 N1 C8 125.36(15) . .
C7 N1 H1 117.3 . .
C8 N1 H1 117.3 . .
C21 N2 C22 123.91(15) . .
C21 N2 H2 118.0 . .
C22 N2 H2 118.0 . .
C29 N3 C31 120.30(17) . .
C29 N3 C30 121.87(17) . .
C31 N3 C30 117.34(16) . .
C32 N4 C35 121.55(19) . .
C32 N4 C34 120.59(19) . .
C35 N4 C34 117.53(18) . .
O2 C1 O1 124.07(16) . .
O2 C1 C2 117.40(17) . .
O1 C1 C2 118.52(15) . .
C3 C2 C7 119.20(15) . .
C3 C2 C1 117.76(15) . .
C7 C2 C1 123.00(16) . .
C4 C3 C2 122.17(16) . .
C4 C3 H3 118.9 . .
C2 C3 H3 118.9 . .
C3 C4 C5 118.43(18) . .
C3 C4 H4 120.8 . .
C5 C4 H4 120.8 . .
C6 C5 C4 121.08(17) . .
C6 C5 H5 119.5 . .
C4 C5 H5 119.5 . .
C5 C6 C7 121.16(16) . .
C5 C6 H6 119.4 . .
C7 C6 H6 119.4 . .
N1 C7 C6 120.66(16) . .
N1 C7 C2 121.42(15) . .
C6 C7 C2 117.90(16) . .
C9 C8 C13 120.93(17) . .
C9 C8 N1 118.71(16) . .
C13 C8 N1 120.23(17) . .
C10 C9 C8 120.78(17) . .
C10 C9 H9 119.6 . .
C8 C9 H9 119.6 . .
C9 C10 C11 119.87(19) . .
C9 C10 H10 120.1 . .
C11 C10 H10 120.1 . .
C12 C11 C10 118.57(18) . .
C12 C11 H11 120.7 . .
C10 C11 H11 120.7 . .
C11 C12 C13 123.78(17) . .
C11 C12 Cl1 117.39(14) . .
C13 C12 Cl1 118.81(15) . .
C12 C13 C8 116.00(17) . .
C12 C13 C14 122.09(16) . .
C8 C13 C14 121.84(16) . .
C13 C14 H14A 109.5 . .
C13 C14 H14B 109.5 . .
H14A C14 H14B 109.5 . .
C13 C14 H14C 109.5 . .
H14A C14 H14C 109.5 . .
H14B C14 H14C 109.5 . .
O3 C15 O4 124.61(16) . .
O3 C15 C16 117.25(16) . .
O4 C15 C16 118.14(16) . .
C17 C16 C21 119.33(16) . .
C17 C16 C15 117.50(16) . .
C21 C16 C15 123.01(16) . .
C18 C17 C16 121.93(17) . .
C18 C17 H17 119.0 . .
C16 C17 H17 119.0 . .
C19 C18 C17 118.57(17) . .
C19 C18 H18 120.7 . .
C17 C18 H18 120.7 . .
C18 C19 C20 121.00(17) . .
C18 C19 H19 119.5 . .
C20 C19 H19 119.5 . .
C19 C20 C21 121.09(17) . .
C19 C20 H20 119.5 . .
C21 C20 H20 119.5 . .
N2 C21 C20 121.25(16) . .
N2 C21 C16 120.69(16) . .
C20 C21 C16 118.06(16) . .
C23 C22 C27 120.77(17) . .
C23 C22 N2 118.52(17) . .
C27 C22 N2 120.63(17) . .
C24 C23 C22 120.74(18) . .
C24 C23 H23 119.6 . .
C22 C23 H23 119.6 . .
C23 C24 C25 119.95(19) . .
C23 C24 H24 120.0 . .
C25 C24 H24 120.0 . .
C26 C25 C24 118.57(18) . .
C26 C25 H25 120.7 . .
C24 C25 H25 120.7 . .
C25 C26 C27 123.68(18) . .
C25 C26 Cl2 116.98(15) . .
C27 C26 Cl2 119.33(15) . .
C26 C27 C22 116.26(18) . .
C26 C27 C28 122.41(17) . .
C22 C27 C28 121.27(17) . .
C27 C28 H28A 109.5 . .
C27 C28 H28B 109.5 . .
H28A C28 H28B 109.5 . .
C27 C28 H28C 109.5 . .
H28A C28 H28C 109.5 . .
H28B C28 H28C 109.5 . .
O5 C29 N3 123.4(2) . .
O5 C29 H29 118.3 . .
N3 C29 H29 118.3 . .
N3 C30 H30A 109.5 . .
N3 C30 H30B 109.5 . .
H30A C30 H30B 109.5 . .
N3 C30 H30C 109.5 . .
H30A C30 H30C 109.5 . .
H30B C30 H30C 109.5 . .
N3 C31 H31A 109.5 . .
N3 C31 H31B 109.5 . .
H31A C31 H31B 109.5 . .
N3 C31 H31C 109.5 . .
H31A C31 H31C 109.5 . .
H31B C31 H31C 109.5 . .
O6 C32 N4 124.0(2) . .
O6 C32 H32 118.0 . .
N4 C32 H32 118.0 . .
N4 C34 H34A 109.5 . .
N4 C34 H34B 109.5 . .
H34A C34 H34B 109.5 . .
N4 C34 H34C 109.5 . .
H34A C34 H34C 109.5 . .
H34B C34 H34C 109.5 . .
N4 C35 H35A 109.5 . .
N4 C35 H35B 109.5 . .
H35A C35 H35B 109.5 . .
N4 C35 H35C 109.5 . .
H35A C35 H35C 109.5 . .
H35B C35 H35C 109.5 . .

loop_
_geom_bond_atom_site_label_1
_geom_bond_atom_site_label_2
_geom_bond_distance
_geom_bond_site_symmetry_2
Mn1 O2 2.0924(13) 3_656
Mn1 O3 2.1354(13) .
Mn1 O4 2.1376(13) 3_666
Mn1 O1 2.1395(13) .
Mn1 O5 2.1935(13) .
Mn1 O6 2.2555(14) .
Cl1 C12 1.7536(18) .
Cl2 C26 1.7548(19) .
O1 C1 1.251(2) .
O2 C1 1.246(2) .
O2 Mn1 2.0924(13) 3_656
O3 C15 1.248(2) .
O4 C15 1.261(2) .
O4 Mn1 2.1376(13) 3_666
O5 C29 1.235(2) .
O6 C32 1.236(2) .
N1 C7 1.376(2) .
N1 C8 1.416(2) .
N1 H1 0.8800 .
N2 C21 1.388(2) .
N2 C22 1.415(2) .
N2 H2 0.8800 .
N3 C29 1.326(2) .
N3 C31 1.453(2) .
N3 C30 1.453(2) .
N4 C32 1.323(3) .
N4 C35 1.451(3) .
N4 C34 1.452(3) .
C1 C2 1.508(2) .
C2 C3 1.392(2) .
C2 C7 1.419(2) .
C3 C4 1.386(2) .
C3 H3 0.9500 .
C4 C5 1.387(3) .
C4 H4 0.9500 .
C5 C6 1.378(3) .
C5 H5 0.9500 .
C6 C7 1.410(2) .
C6 H6 0.9500 .
C8 C9 1.386(3) .
C8 C13 1.408(2) .
C9 C10 1.383(3) .
C9 H9 0.9500 .
C10 C11 1.385(3) .
C10 H10 0.9500 .
C11 C12 1.380(3) .
C11 H11 0.9500 .
C12 C13 1.395(3) .
C13 C14 1.499(3) .
C14 H14A 0.9800 .
C14 H14B 0.9800 .
C14 H14C 0.9800 .
C15 C16 1.510(2) .
C16 C17 1.390(2) .
C16 C21 1.416(2) .
C17 C18 1.388(2) .
C17 H17 0.9500 .
C18 C19 1.381(3) .
C18 H18 0.9500 .
C19 C20 1.382(3) .
C19 H19 0.9500 .
C20 C21 1.403(2) .
C20 H20 0.9500 .
C22 C23 1.389(3) .
C22 C27 1.409(3) .
C23 C24 1.379(3) .
C23 H23 0.9500 .
C24 C25 1.385(3) .
C24 H24 0.9500 .
C25 C26 1.381(3) .
C25 H25 0.9500 .
C26 C27 1.389(3) .
C27 C28 1.504(3) .
C28 H28A 0.9800 .
C28 H28B 0.9800 .
C28 H28C 0.9800 .
C29 H29 0.9500 .
C30 H30A 0.9800 .
C30 H30B 0.9800 .
C30 H30C 0.9800 .
C31 H31A 0.9800 .
C31 H31B 0.9800 .
C31 H31C 0.9800 .
C32 H32 0.9500 .
C34 H34A 0.9800 .
C34 H34B 0.9800 .
C34 H34C 0.9800 .
C35 H35A 0.9800 .
C35 H35B 0.9800 .
C35 H35C 0.9800 .

loop_
_geom_hbond_atom_site_label_D
_geom_hbond_atom_site_label_H
_geom_hbond_atom_site_label_A
_geom_hbond_distance_DH
_geom_hbond_distance_HA
_geom_hbond_distance_DA
_geom_hbond_angle_DHA
N1 H1 O1 0.88 1.96 2.6468(19) 133.5
N1 H1 O5 0.88 2.48 3.186(2) 137.1
N2 H2 O3 0.88 2.09 2.698(2) 125.6
N2 H2 O6 0.88 2.41 3.139(2) 140.5

loop_
_geom_torsion_atom_site_label_1
_geom_torsion_atom_site_label_2
_geom_torsion_atom_site_label_3
_geom_torsion_atom_site_label_4
_geom_torsion
_geom_torsion_site_symmetry_1
O2 Mn1 O1 C1 -44.48(18) 3_656
O3 Mn1 O1 C1 -163.97(16) .
O4 Mn1 O1 C1 51.12(18) 3_666
O5 Mn1 O1 C1 142.78(18) .
O6 Mn1 O1 C1 -128.89(18) .
O2 Mn1 O3 C15 120.6(3) 3_656
O4 Mn1 O3 C15 26.6(3) 3_666
O1 Mn1 O3 C15 -116.4(3) .
O5 Mn1 O3 C15 -63.9(3) .
O6 Mn1 O3 C15 -151.5(3) .
O2 Mn1 O5 C29 46.6(5) 3_656
O3 Mn1 O5 C29 21.8(2) .
O4 Mn1 O5 C29 -85.5(2) 3_666
O1 Mn1 O5 C29 -174.4(2) .
O6 Mn1 O5 C29 103.8(2) .
O2 Mn1 O6 C32 -55.86(15) 3_656
O3 Mn1 O6 C32 -140.09(15) .
O1 Mn1 O6 C32 51.54(15) .
O5 Mn1 O6 C32 133.06(15) .
Mn1 O2 C1 O1 27.6(5) 3_656
Mn1 O2 C1 C2 -153.8(3) 3_656
Mn1 O1 C1 O2 33.9(3) .
Mn1 O1 C1 C2 -144.65(13) .
O2 C1 C2 C3 4.0(2) .
O1 C1 C2 C3 -177.27(16) .
O2 C1 C2 C7 -173.89(17) .
O1 C1 C2 C7 4.8(2) .
C7 C2 C3 C4 1.5(3) .
C1 C2 C3 C4 -176.51(16) .
C2 C3 C4 C5 0.8(3) .
C3 C4 C5 C6 -1.8(3) .
C4 C5 C6 C7 0.5(3) .
C8 N1 C7 C6 -3.4(3) .
C8 N1 C7 C2 174.97(16) .
C5 C6 C7 N1 -179.80(16) .
C5 C6 C7 C2 1.8(3) .
C3 C2 C7 N1 178.84(16) .
C1 C2 C7 N1 -3.3(3) .
C3 C2 C7 C6 -2.8(2) .
C1 C2 C7 C6 175.15(16) .
C7 N1 C8 C9 -112.2(2) .
C7 N1 C8 C13 71.9(2) .
C13 C8 C9 C10 1.2(3) .
N1 C8 C9 C10 -174.66(17) .
C8 C9 C10 C11 -2.0(3) .
C9 C10 C11 C12 0.6(3) .
C10 C11 C12 C13 1.6(3) .
C10 C11 C12 Cl1 -179.76(14) .
C11 C12 C13 C8 -2.3(3) .
Cl1 C12 C13 C8 179.05(13) .
C11 C12 C13 C14 174.73(18) .
Cl1 C12 C13 C14 -3.9(2) .
C9 C8 C13 C12 0.9(2) .
N1 C8 C13 C12 176.73(16) .
C9 C8 C13 C14 -176.21(17) .
N1 C8 C13 C14 -0.4(3) .
Mn1 O3 C15 O4 13.7(4) .
Mn1 O3 C15 C16 -165.8(2) .
Mn1 O4 C15 O3 -60.8(2) 3_666
Mn1 O4 C15 C16 118.71(16) 3_666
O3 C15 C16 C17 152.99(17) .
O4 C15 C16 C17 -26.6(2) .
O3 C15 C16 C21 -22.5(2) .
O4 C15 C16 C21 157.97(16) .
C21 C16 C17 C18 1.1(3) .
C15 C16 C17 C18 -174.55(17) .
C16 C17 C18 C19 -0.8(3) .
C17 C18 C19 C20 -0.3(3) .
C18 C19 C20 C21 1.1(3) .
C22 N2 C21 C20 -5.3(3) .
C22 N2 C21 C16 174.96(17) .
C19 C20 C21 N2 179.47(17) .
C19 C20 C21 C16 -0.8(3) .
C17 C16 C21 N2 179.48(16) .
C15 C16 C21 N2 -5.1(3) .
C17 C16 C21 C20 -0.3(3) .
C15 C16 C21 C20 175.11(15) .
C21 N2 C22 C23 -108.0(2) .
C21 N2 C22 C27 75.1(2) .
C27 C22 C23 C24 0.7(3) .
N2 C22 C23 C24 -176.18(17) .
C22 C23 C24 C25 -1.5(3) .
C23 C24 C25 C26 0.6(3) .
C24 C25 C26 C27 1.1(3) .
C24 C25 C26 Cl2 179.87(14) .
C25 C26 C27 C22 -1.8(3) .
Cl2 C26 C27 C22 179.40(13) .
C25 C26 C27 C28 175.54(19) .
Cl2 C26 C27 C28 -3.2(3) .
C23 C22 C27 C26 0.9(3) .
N2 C22 C27 C26 177.71(16) .
C23 C22 C27 C28 -176.46(18) .
N2 C22 C27 C28 0.3(3) .
Mn1 O5 C29 N3 -131.68(18) .
C31 N3 C29 O5 1.5(3) .
C30 N3 C29 O5 -170.26(18) .
Mn1 O6 C32 N4 -165.76(15) .
C35 N4 C32 O6 -174.80(19) .
C34 N4 C32 O6 -1.5(3) .
